data_7242142
loop_
_publ_author_name
'Feng, Zhicun'
'Zhang, Yu'
'Li, Yanan'
'Xu, Kangzhen'

_publ_section_title
;
 Adjacent N\\rightarrow O and C--NH2 groups --- a highly efficient
 amphoteric structure for energetic materials resulting from
 tautomerization proved by crystal engineering
;
_journal_issue 7
_journal_name_full CrystEngComm
_journal_page_first 1544
_journal_page_last 1549
_journal_paper_doi 10.1039/D0CE01427C
_journal_volume 23
_journal_year 2021
_chemical_formula_sum 'C3 H10 N8 O9'
_chemical_formula_weight 302.19
_chemical_name_systematic '2,4,6-triamino-1,3-dihydroxy-1,3,5-triazine-1,3-diium dinitrate monohydrate'
_space_group_crystal_system triclinic
_space_group_IT_number 2
_space_group_name_Hall '-P 1'
_space_group_name_H-M_alt 'P -1'
_atom_sites_solution_hydrogens difmap
_audit_creation_method SHELXL-2013
_audit_update_record
;
2020-02-08 deposited with the CCDC.	2021-01-19 downloaded from the CCDC.
;
_cell_angle_alpha 114.164(6)
_cell_angle_beta 94.456(6)
_cell_angle_gamma 107.497(7)
_cell_formula_units_Z 2
_cell_length_a 7.448(3)
_cell_length_b 8.709(4)
_cell_length_c 10.072(4)
_cell_measurement_reflns_used 2,968
_cell_measurement_temperature 296(2)
_cell_measurement_theta_max 26.088
_cell_measurement_theta_min 2.278
_cell_volume 553.2(4)
_computing_structure_refinement 'SHELXL-2013 (Sheldrick, 2013)'
_diffrn_ambient_temperature 296(2)
_diffrn_measured_fraction_theta_full 0.986
_diffrn_measured_fraction_theta_max 0.971
_diffrn_measurement_device_type 'Bruker Smart Apex CCD area detector'
_diffrn_measurement_method 'phi and omega scans'
_diffrn_radiation_type MoK\a
_diffrn_radiation_wavelength 0.71073
_diffrn_reflns_av_R_equivalents 0.0283
_diffrn_reflns_av_unetI/netI 0.0762
_diffrn_reflns_Laue_measured_fraction_full 0.986
_diffrn_reflns_Laue_measured_fraction_max 0.971
_diffrn_reflns_limit_h_max 9
_diffrn_reflns_limit_h_min -8
_diffrn_reflns_limit_k_max 10
_diffrn_reflns_limit_k_min -9
_diffrn_reflns_limit_l_max 11
_diffrn_reflns_limit_l_min -12
_diffrn_reflns_number 2968
_diffrn_reflns_point_group_measured_fraction_full 0.986
_diffrn_reflns_point_group_measured_fraction_max 0.971
_diffrn_reflns_theta_full 25.242
_diffrn_reflns_theta_max 26.088
_diffrn_reflns_theta_min 2.278
_diffrn_source 'fine-focus sealed tube'
_exptl_absorpt_coefficient_mu 0.177
_exptl_absorpt_correction_T_max 0.964
_exptl_absorpt_correction_T_min 0.932
_exptl_absorpt_correction_type multi-scan
_exptl_absorpt_process_details SADABS
_exptl_crystal_colour colorless
_exptl_crystal_density_diffrn 1.814
_exptl_crystal_density_method 'not measured'
_exptl_crystal_description block
_exptl_crystal_F_000 312
_exptl_crystal_size_max 0.530
_exptl_crystal_size_mid 0.330
_exptl_crystal_size_min 0.210
_refine_diff_density_max 0.640
_refine_diff_density_min -0.302
_refine_diff_density_rms 0.070
_refine_ls_extinction_method none
_refine_ls_goodness_of_fit_ref 1.002
_refine_ls_hydrogen_treatment refxyz
_refine_ls_matrix_type full
_refine_ls_number_parameters 211
_refine_ls_number_reflns 2131
_refine_ls_number_restraints 11
_refine_ls_restrained_S_all 1.001
_refine_ls_R_factor_all 0.1059
_refine_ls_R_factor_gt 0.0591
_refine_ls_shift/su_max 0.000
_refine_ls_shift/su_mean 0.000
_refine_ls_structure_factor_coef Fsqd
_refine_ls_weighting_details
;
 w=1/[\s^2^(Fo^2^)+(0.0838P)^2^]
 where P=(Fo^2^+2Fc^2^)/3
;
_refine_ls_weighting_scheme calc
_refine_ls_wR_factor_gt 0.1427
_refine_ls_wR_factor_ref 0.1732
_reflns_Friedel_coverage 0.000
_reflns_number_gt 1275
_reflns_number_total 2131
_reflns_threshold_expression 'I > 2\s(I)'
_cod_data_source_file d0ce01427c2.cif
_cod_data_source_block 1_a_CCDC4
_cod_depositor_comments 'Adding full bibliography for 7242134--7242143.cif.'
_cod_original_cell_volume 553.1(4)
_cod_database_code 7242142
_shelx_space_group_comment
;
The symmetry employed for this shelxl refinement is uniquely defined
by the following loop, which should always be used as a source of
symmetry information in preference to the above space-group names.
They are only intended as comments.
;
_shelx_estimated_absorpt_t_min 0.912
_shelx_estimated_absorpt_t_max 0.964
_shelxl_version_number 2013-2

loop_
_space_group_symop_operation_xyz
'x, y, z'
'-x, -y, -z'

loop_
_atom_site_label
_atom_site_type_symbol
_atom_site_fract_x
_atom_site_fract_y
_atom_site_fract_z
_atom_site_U_iso_or_equiv
_atom_site_adp_type
_atom_site_occupancy
_atom_site_site_symmetry_order
_atom_site_calc_flag
_atom_site_refinement_flags_posn
_atom_site_refinement_flags_adp
_atom_site_refinement_flags_occupancy
_atom_site_disorder_assembly
_atom_site_disorder_group
O1 O 0.0946(4) 0.3651(4) 0.7747(3) 0.0414(8) Uani 1 1 d D . . . .
H6 H 0.147(6) 0.296(5) 0.794(5) 0.050 Uiso 1 1 d D U . . .
N1 N 0.1658(5) 0.4091(4) 0.5355(3) 0.0320(8) Uani 1 1 d D . . . .
H7 H 0.175(5) 0.426(5) 0.456(3) 0.038 Uiso 1 1 d D U . . .
H1 H 0.079(5) 0.313(4) 0.532(4) 0.038 Uiso 1 1 d D U . . .
C1 C 0.2801(5) 0.5235(5) 0.6647(4) 0.0255(8) Uani 1 1 d . . . . .
O2 O 0.4697(4) 0.6880(4) 0.5608(3) 0.0351(7) Uani 1 1 d D . . . .
H5 H 0.401(5) 0.741(5) 0.546(5) 0.042 Uiso 1 1 d D U . . .
N2 N 0.6870(5) 0.9318(5) 0.8320(4) 0.0405(9) Uani 1 1 d D . . . .
H8 H 0.704(6) 0.945(6) 0.751(3) 0.049 Uiso 1 1 d D U . . .
H2 H 0.772(5) 1.011(5) 0.916(3) 0.049 Uiso 1 1 d D U . . .
C2 C 0.5452(5) 0.7945(5) 0.8232(4) 0.0314(9) Uani 1 1 d . . . . .
N3 N 0.3253(5) 0.6014(5) 1.0404(4) 0.0389(9) Uani 1 1 d D . . . .
H4 H 0.391(5) 0.686(4) 1.127(3) 0.047 Uiso 1 1 d D U . . .
H3 H 0.227(4) 0.509(4) 1.031(5) 0.047 Uiso 1 1 d D U . . .
O3 O -0.0888(4) 0.2066(5) 0.1948(4) 0.0592(10) Uani 1 1 d . . . . .
C3 C 0.3669(5) 0.6294(5) 0.9273(4) 0.0307(9) Uani 1 1 d . . . . .
O4 O 0.0355(5) 0.2668(5) 0.0290(3) 0.0578(9) Uani 1 1 d . . . . .
N4 N 0.2568(4) 0.5018(4) 0.7878(3) 0.0284(8) Uani 1 1 d . . . . .
O5 O 0.1951(4) 0.4141(4) 0.2576(3) 0.0449(8) Uani 1 1 d . . . . .
N5 N 0.4278(4) 0.6704(4) 0.6852(3) 0.0278(7) Uani 1 1 d . . . . .
N6 N 0.5123(4) 0.7736(4) 0.9439(3) 0.0336(8) Uani 1 1 d . . . . .
O6 O 0.1864(4) 0.9883(4) 0.4072(4) 0.0500(9) Uani 1 1 d . . . . .
N8 N 0.2662(5) 0.8917(5) 0.4247(4) 0.0342(8) Uani 1 1 d . . . . .
O8 O 0.2238(4) 0.8358(4) 0.5227(3) 0.0351(7) Uani 1 1 d . . . . .
O9 O 0.2457(5) 0.1453(4) 0.7734(3) 0.0463(8) Uani 1 1 d D . . . .
H11 H 0.254(6) 0.123(6) 0.846(3) 0.056 Uiso 1 1 d D U . . .
H10 H 0.219(7) 0.052(4) 0.692(3) 0.056 Uiso 1 1 d D U . . .
N7 N 0.0475(5) 0.2953(5) 0.1608(4) 0.0348(8) Uani 1 1 d . . . . .
O7 O 0.3854(4) 0.8481(4) 0.3553(3) 0.0449(8) Uani 1 1 d . . . . .

loop_
_atom_site_aniso_label
_atom_site_aniso_U_11
_atom_site_aniso_U_22
_atom_site_aniso_U_33
_atom_site_aniso_U_23
_atom_site_aniso_U_13
_atom_site_aniso_U_12
O1 0.0386(17) 0.0378(18) 0.0441(18) 0.0221(15) 0.0042(13) 0.0055(14)
N1 0.0313(18) 0.0299(19) 0.0241(17) 0.0109(16) 0.0020(15) 0.0003(15)
C1 0.0227(19) 0.026(2) 0.028(2) 0.0148(17) 0.0026(16) 0.0064(17)
O2 0.0362(17) 0.0396(17) 0.0349(15) 0.0255(14) 0.0088(13) 0.0089(13)
N2 0.041(2) 0.031(2) 0.038(2) 0.0176(17) -0.0052(17) -0.0018(17)
C2 0.031(2) 0.026(2) 0.032(2) 0.0102(18) 0.0014(17) 0.0090(18)
N3 0.042(2) 0.037(2) 0.0231(18) 0.0118(16) -0.0014(16) 0.0008(17)
O3 0.0459(19) 0.055(2) 0.080(2) 0.037(2) 0.0259(18) 0.0102(17)
C3 0.034(2) 0.030(2) 0.028(2) 0.0125(18) 0.0049(17) 0.0120(19)
O4 0.065(2) 0.066(2) 0.0254(16) 0.0164(16) 0.0013(14) 0.0091(18)
N4 0.0312(18) 0.0250(17) 0.0253(17) 0.0140(14) 0.0027(14) 0.0026(14)
O5 0.0445(18) 0.0400(18) 0.0309(16) 0.0111(14) -0.0032(14) 0.0000(15)
N5 0.0292(17) 0.0302(18) 0.0252(16) 0.0162(14) 0.0043(13) 0.0076(15)
N6 0.0354(19) 0.0282(18) 0.0313(18) 0.0138(15) 0.0022(14) 0.0049(15)
O6 0.0439(18) 0.052(2) 0.068(2) 0.0440(19) 0.0091(16) 0.0131(16)
N8 0.0307(18) 0.0278(19) 0.0317(19) 0.0120(16) 0.0010(15) -0.0021(16)
O8 0.0355(15) 0.0367(16) 0.0348(15) 0.0231(13) 0.0092(12) 0.0057(13)
O9 0.068(2) 0.0412(18) 0.0281(16) 0.0135(14) 0.0083(16) 0.0221(17)
N7 0.038(2) 0.0326(19) 0.035(2) 0.0164(17) 0.0109(16) 0.0128(17)
O7 0.0381(17) 0.050(2) 0.0310(16) 0.0105(14) 0.0127(13) 0.0063(15)

loop_
_atom_type_symbol
_atom_type_description
_atom_type_scat_dispersion_real
_atom_type_scat_dispersion_imag
_atom_type_scat_source
C C 0.0033 0.0016 'International Tables Vol C Tables 4.2.6.8 and 6.1.1.4'
H H 0.0000 0.0000 'International Tables Vol C Tables 4.2.6.8 and 6.1.1.4'
N N 0.0061 0.0033 'International Tables Vol C Tables 4.2.6.8 and 6.1.1.4'
O O 0.0106 0.0060 'International Tables Vol C Tables 4.2.6.8 and 6.1.1.4'

loop_
_geom_angle_atom_site_label_1
_geom_angle_atom_site_label_2
_geom_angle_atom_site_label_3
_geom_angle
_geom_angle_site_symmetry_1
_geom_angle_site_symmetry_3
_geom_angle_publ_flag
N1 C1 N5 122.6(3) . . ?
N1 C1 N4 121.6(3) . . ?
N5 C1 N4 115.8(3) . . ?
N2 C2 N6 121.7(4) . . ?
N2 C2 N5 118.2(3) . . ?
N6 C2 N5 120.2(3) . . ?
N3 C3 N6 122.0(3) . . ?
N3 C3 N4 117.5(3) . . ?
N6 C3 N4 120.4(3) . . ?
C1 N4 C3 122.1(3) . . ?
C1 N4 O1 117.4(3) . . ?
C3 N4 O1 119.3(3) . . ?
C1 N5 C2 122.5(3) . . ?
C1 N5 O2 117.8(3) . . ?
C2 N5 O2 119.6(3) . . ?
C3 N6 C2 118.8(3) . . ?
O6 N8 O7 123.2(3) . . ?
O6 N8 O8 117.9(3) . . ?
O7 N8 O8 118.9(3) . . ?
O4 N7 O3 119.5(4) . . ?
O4 N7 O5 119.5(3) . . ?
O3 N7 O5 121.0(3) . . ?

loop_
_geom_bond_atom_site_label_1
_geom_bond_atom_site_label_2
_geom_bond_distance
_geom_bond_site_symmetry_2
_geom_bond_publ_flag
O1 N4 1.370(4) . ?
N1 C1 1.292(5) . ?
C1 N5 1.339(4) . ?
C1 N4 1.344(4) . ?
O2 N5 1.371(4) . ?
N2 C2 1.301(5) . ?
C2 N6 1.331(5) . ?
C2 N5 1.370(5) . ?
N3 C3 1.300(5) . ?
O3 N7 1.243(4) . ?
C3 N6 1.327(5) . ?
C3 N4 1.369(5) . ?
O4 N7 1.237(4) . ?
O5 N7 1.247(4) . ?
O6 N8 1.224(4) . ?
N8 O7 1.226(4) . ?
N8 O8 1.288(4) . ?

loop_
_geom_hbond_atom_site_label_D
_geom_hbond_atom_site_label_H
_geom_hbond_atom_site_label_A
_geom_hbond_distance_DH
_geom_hbond_distance_HA
_geom_hbond_distance_DA
_geom_hbond_angle_DHA
_geom_hbond_site_symmetry_A
O1 H6 O9 0.881(19) 1.64(2) 2.492(4) 162(4) .
N1 H7 O5 0.872(19) 1.98(2) 2.840(4) 169(4) .
N1 H7 N7 0.872(19) 2.68(3) 3.449(5) 148(3) .
N1 H1 O8 0.875(19) 2.13(3) 2.882(4) 144(3) 2_566
O2 H5 N8 0.822(19) 2.48(2) 3.256(5) 157(4) .
O2 H5 O8 0.822(19) 1.81(2) 2.621(4) 172(4) .
O2 H5 O7 0.822(19) 2.47(3) 3.051(4) 129(3) .
N2 H8 O6 0.879(19) 2.06(2) 2.916(5) 166(4) 2_676
N2 H8 N8 0.879(19) 2.68(3) 3.499(5) 156(4) 2_676
N2 H8 O7 0.879(19) 2.65(3) 3.309(5) 132(3) 2_676
N2 H2 O3 0.87(2) 2.54(2) 3.371(5) 159(4) 1_666
N2 H2 O4 0.87(2) 2.25(3) 3.016(5) 146(4) 1_666
N3 H4 O9 0.86(2) 2.54(3) 3.167(5) 130(3) 2_667
N3 H4 O7 0.86(2) 2.16(3) 2.915(5) 147(4) 1_556
N3 H3 O4 0.874(19) 2.15(2) 3.011(5) 167(4) 1_556
O9 H11 O3 0.836(18) 2.60(4) 3.093(4) 119(3) 2_556
O9 H11 N6 0.836(18) 2.29(3) 2.941(4) 135(4) 2_667
O9 H10 N8 0.840(19) 2.59(2) 3.342(5) 150(4) 1_545
O9 H10 O8 0.840(19) 1.97(2) 2.787(4) 165(5) 1_545

loop_
_geom_torsion_atom_site_label_1
_geom_torsion_atom_site_label_2
_geom_torsion_atom_site_label_3
_geom_torsion_atom_site_label_4
_geom_torsion
_geom_torsion_site_symmetry_1
_geom_torsion_site_symmetry_2
_geom_torsion_site_symmetry_3
_geom_torsion_site_symmetry_4
_geom_torsion_publ_flag
N1 C1 N4 C3 -174.6(4) . . . . ?
N5 C1 N4 C3 5.2(5) . . . . ?
N1 C1 N4 O1 -7.1(5) . . . . ?
N5 C1 N4 O1 172.6(3) . . . . ?
N3 C3 N4 C1 175.8(4) . . . . ?
N6 C3 N4 C1 -5.4(6) . . . . ?
N3 C3 N4 O1 8.6(5) . . . . ?
N6 C3 N4 O1 -172.7(3) . . . . ?
N1 C1 N5 C2 177.9(4) . . . . ?
N4 C1 N5 C2 -1.8(5) . . . . ?
N1 C1 N5 O2 -7.0(5) . . . . ?
N4 C1 N5 O2 173.2(3) . . . . ?
N2 C2 N5 C1 179.0(4) . . . . ?
N6 C2 N5 C1 -1.4(6) . . . . ?
N2 C2 N5 O2 4.0(5) . . . . ?
N6 C2 N5 O2 -176.4(3) . . . . ?
N3 C3 N6 C2 -179.3(4) . . . . ?
N4 C3 N6 C2 1.9(6) . . . . ?
N2 C2 N6 C3 -179.1(4) . . . . ?
N5 C2 N6 C3 1.3(6) . . . . ?
